data_7153555
loop_
_publ_author_name
'Zhou, Wang'
'Yang, Youqing'
'Wang, Zhiwei'
'Deng, Guo-Jun'

_publ_section_title
;
 Rhodium-catalyzed intermolecular hydroarylation of internal alkynes with
 N-1-phenylbenzotriazoles.
;
_journal_issue 2
_journal_name_full 'Organic &amp; biomolecular chemistry'
_journal_page_first 251
_journal_page_last 254
_journal_paper_doi 10.1039/c3ob42007h
_journal_volume 12
_journal_year 2014
_chemical_formula_moiety 'C26 H19 N3'
_chemical_formula_sum 'C26 H19 N3'
_chemical_formula_weight 373.44
_chemical_name_systematic
; 
 ? 
;
_space_group_IT_number 14
_symmetry_cell_setting monoclinic
_symmetry_space_group_name_Hall '-P 2ybc'
_symmetry_space_group_name_H-M 'P 1 21/c 1'
_atom_sites_solution_hydrogens geom
_atom_sites_solution_primary direct
_atom_sites_solution_secondary difmap
_audit_creation_method SHELXL-97
_cell_angle_alpha 90.00
_cell_angle_beta 105.6800(10)
_cell_angle_gamma 90.00
_cell_formula_units_Z 4
_cell_length_a 9.8460(5)
_cell_length_b 26.3882(14)
_cell_length_c 7.7624(4)
_cell_measurement_reflns_used 5659
_cell_measurement_temperature 298(2)
_cell_measurement_theta_max 27.56
_cell_measurement_theta_min 2.23
_cell_volume 1941.76(17)
_computing_cell_refinement 'SAINT (Bruker, 2002)'
_computing_data_collection 'SMART (Bruker, 2002)'
_computing_data_reduction SAINT
_computing_molecular_graphics 'XP (Bruker, 2002)'
_computing_publication_material 'SHELXL-97 (Bruker, 2002)'
_computing_structure_refinement 'SHELXL-97 (Sheldrick, 1997)'
_computing_structure_solution 'SHELXS-97 (Sheldrick, 1997)'
_diffrn_ambient_temperature 298(2)
_diffrn_measured_fraction_theta_full 0.992
_diffrn_measured_fraction_theta_max 0.992
_diffrn_measurement_device_type 'Bruker APEX II area-detector diffractometer'
_diffrn_measurement_method '\f and \w scans'
_diffrn_radiation_monochromator graphite
_diffrn_radiation_source 'fine-focus sealed tube'
_diffrn_radiation_type MoK\a
_diffrn_radiation_wavelength 0.71073
_diffrn_reflns_av_R_equivalents 0.0176
_diffrn_reflns_av_sigmaI/netI 0.0194
_diffrn_reflns_limit_h_max 11
_diffrn_reflns_limit_h_min -10
_diffrn_reflns_limit_k_max 31
_diffrn_reflns_limit_k_min -31
_diffrn_reflns_limit_l_max 9
_diffrn_reflns_limit_l_min -9
_diffrn_reflns_number 13179
_diffrn_reflns_theta_full 25.50
_diffrn_reflns_theta_max 25.50
_diffrn_reflns_theta_min 1.54
_exptl_absorpt_coefficient_mu 0.076
_exptl_absorpt_correction_T_max 0.9834
_exptl_absorpt_correction_T_min 0.9768
_exptl_absorpt_correction_type multi-scan
_exptl_absorpt_process_details 'SADABS (Bruker, 2002)'
_exptl_crystal_colour Colorless
_exptl_crystal_density_diffrn 1.277
_exptl_crystal_density_method 'not measured'
_exptl_crystal_description Block
_exptl_crystal_F_000 784
_exptl_crystal_size_max 0.31
_exptl_crystal_size_mid 0.26
_exptl_crystal_size_min 0.22
_refine_diff_density_max 0.220
_refine_diff_density_min -0.261
_refine_diff_density_rms 0.049
_refine_ls_extinction_method none
_refine_ls_goodness_of_fit_ref 1.028
_refine_ls_hydrogen_treatment constr
_refine_ls_matrix_type full
_refine_ls_number_parameters 262
_refine_ls_number_reflns 3582
_refine_ls_number_restraints 0
_refine_ls_restrained_S_all 1.028
_refine_ls_R_factor_all 0.0396
_refine_ls_R_factor_gt 0.0379
_refine_ls_shift/su_max 0.000
_refine_ls_shift/su_mean 0.000
_refine_ls_structure_factor_coef Fsqd
_refine_ls_weighting_details 'calc w=1/[\s^2^(Fo^2^)+(0.0579P)^2^+0.9308P] where P=(Fo^2^+2Fc^2^)/3'
_refine_ls_weighting_scheme calc
_refine_ls_wR_factor_gt 0.1069
_refine_ls_wR_factor_ref 0.1080
_reflns_number_gt 3389
_reflns_number_total 3582
_reflns_threshold_expression I>2\s(I)
_cod_data_source_file c3ob42007h.txt
_cod_data_source_block 1
_cod_depositor_comments
;
The following automatic conversions were performed:

'_symmetry_cell_setting' value 'Monoclinic' changed to 'monoclinic'
according to
/usr/data/users/saulius/automatic-downloads/current/RSC/lib/dictionaries/cif_core.dic
dictionary named 'cif_core.dic' version 2.4.2 from
2011-04-26.

'_exptl_absorpt_correction_type' value 'Multi-scan'
changed to 'multi-scan' according to
/usr/data/users/saulius/automatic-downloads/current/RSC/lib/dictionaries/cif_core.dic
dictionary named 'cif_core.dic' version 2.4.2 from 2011-04-26.

Automatic conversion script
Id: cif_fix_values 2281 2013-09-26 08:29:07Z andrius 
;
_cod_original_sg_symbol_H-M 'P 21/c'
_cod_database_code 7153555

loop_
_symmetry_equiv_pos_as_xyz
'x, y, z'
'-x, y+1/2, -z+1/2'
'-x, -y, -z'
'x, -y-1/2, z-1/2'

loop_
_atom_site_label
_atom_site_type_symbol
_atom_site_fract_x
_atom_site_fract_y
_atom_site_fract_z
_atom_site_U_iso_or_equiv
_atom_site_adp_type
_atom_site_occupancy
_atom_site_symmetry_multiplicity
_atom_site_calc_flag
_atom_site_refinement_flags
N1 N 1.02477(11) 0.17737(4) 0.11627(15) 0.0222(3) Uani 1 1 d .
N2 N 0.88933(11) 0.18249(4) 0.05008(14) 0.0199(2) Uani 1 1 d .
N3 N 0.82880(11) 0.18817(4) 0.18777(13) 0.0175(2) Uani 1 1 d .
C1 C 1.05507(14) 0.17919(5) 0.30073(17) 0.0206(3) Uani 1 1 d .
C2 C 1.18327(15) 0.17408(5) 0.4338(2) 0.0291(3) Uani 1 1 d .
H2 H 1.2681 0.1690 0.4052 0.035 Uiso 1 1 calc R
C3 C 1.17734(16) 0.17695(6) 0.6082(2) 0.0331(4) Uani 1 1 d .
H3 H 1.2602 0.1731 0.6994 0.040 Uiso 1 1 calc R
C4 C 1.05016(16) 0.18555(5) 0.65434(18) 0.0291(3) Uani 1 1 d .
H4 H 1.0519 0.1882 0.7744 0.035 Uiso 1 1 calc R
C5 C 0.92345(15) 0.19017(5) 0.52557(17) 0.0225(3) Uani 1 1 d .
H5 H 0.8390 0.1954 0.5548 0.027 Uiso 1 1 calc R
C6 C 0.92961(13) 0.18652(4) 0.34819(17) 0.0179(3) Uani 1 1 d .
C7 C 0.67953(13) 0.19247(5) 0.15819(16) 0.0180(3) Uani 1 1 d .
C8 C 0.62950(14) 0.23590(5) 0.22150(17) 0.0225(3) Uani 1 1 d .
H8 H 0.6921 0.2609 0.2789 0.027 Uiso 1 1 calc R
C9 C 0.48599(15) 0.24180(6) 0.19879(18) 0.0267(3) Uani 1 1 d .
H9 H 0.4519 0.2706 0.2420 0.032 Uiso 1 1 calc R
C10 C 0.39319(14) 0.20452(6) 0.11135(17) 0.0256(3) Uani 1 1 d .
H10 H 0.2966 0.2086 0.0943 0.031 Uiso 1 1 calc R
C11 C 0.44435(13) 0.16125(5) 0.04945(16) 0.0217(3) Uani 1 1 d .
H11 H 0.3810 0.1367 -0.0098 0.026 Uiso 1 1 calc R
C12 C 0.58923(13) 0.15357(5) 0.07392(15) 0.0184(3) Uani 1 1 d .
C13 C 0.63961(13) 0.10498(5) 0.01375(16) 0.0185(3) Uani 1 1 d .
C14 C 0.72835(13) 0.07505(5) 0.13248(16) 0.0192(3) Uani 1 1 d .
H14 H 0.7544 0.0876 0.2487 0.023 Uiso 1 1 calc R
C15 C 0.79152(13) 0.02579(5) 0.11053(17) 0.0202(3) Uani 1 1 d .
C16 C 0.86039(14) -0.00036(5) 0.26675(18) 0.0240(3) Uani 1 1 d .
H16 H 0.8660 0.0143 0.3774 0.029 Uiso 1 1 calc R
C17 C 0.92026(16) -0.04754(6) 0.2599(2) 0.0296(3) Uani 1 1 d .
H17 H 0.9638 -0.0645 0.3653 0.036 Uiso 1 1 calc R
C18 C 0.91527(15) -0.06937(5) 0.0965(2) 0.0297(3) Uani 1 1 d .
H18 H 0.9553 -0.1011 0.0913 0.036 Uiso 1 1 calc R
C19 C 0.85022(15) -0.04369(5) -0.05952(19) 0.0276(3) Uani 1 1 d .
H19 H 0.8479 -0.0581 -0.1696 0.033 Uiso 1 1 calc R
C20 C 0.78856(14) 0.00317(5) -0.05386(18) 0.0243(3) Uani 1 1 d .
H20 H 0.7448 0.0198 -0.1600 0.029 Uiso 1 1 calc R
C21 C 0.58020(13) 0.09441(5) -0.18110(16) 0.0190(3) Uani 1 1 d .
C22 C 0.47147(14) 0.05982(5) -0.24418(18) 0.0258(3) Uani 1 1 d .
H22 H 0.4347 0.0419 -0.1639 0.031 Uiso 1 1 calc R
C23 C 0.41760(15) 0.05197(6) -0.42721(19) 0.0304(3) Uani 1 1 d .
H23 H 0.3458 0.0285 -0.4685 0.036 Uiso 1 1 calc R
C24 C 0.46994(15) 0.07880(6) -0.54800(18) 0.0282(3) Uani 1 1 d .
H24 H 0.4338 0.0733 -0.6702 0.034 Uiso 1 1 calc R
C25 C 0.57624(16) 0.11382(6) -0.48617(18) 0.0278(3) Uani 1 1 d .
H25 H 0.6110 0.1323 -0.5671 0.033 Uiso 1 1 calc R
C26 C 0.63125(15) 0.12159(5) -0.30386(17) 0.0236(3) Uani 1 1 d .
H26 H 0.7029 0.1452 -0.2633 0.028 Uiso 1 1 calc R

loop_
_atom_site_aniso_label
_atom_site_aniso_U_11
_atom_site_aniso_U_22
_atom_site_aniso_U_33
_atom_site_aniso_U_23
_atom_site_aniso_U_13
_atom_site_aniso_U_12
N1 0.0202(5) 0.0224(6) 0.0246(6) -0.0015(5) 0.0071(4) -0.0012(4)
N2 0.0213(6) 0.0218(5) 0.0180(5) -0.0027(4) 0.0076(4) -0.0017(4)
N3 0.0181(5) 0.0196(5) 0.0147(5) -0.0009(4) 0.0044(4) -0.0004(4)
C1 0.0209(6) 0.0168(6) 0.0233(6) 0.0011(5) 0.0048(5) -0.0021(5)
C2 0.0200(7) 0.0288(7) 0.0357(8) 0.0080(6) 0.0027(6) -0.0027(5)
C3 0.0264(7) 0.0362(8) 0.0283(7) 0.0123(6) -0.0070(6) -0.0091(6)
C4 0.0375(8) 0.0272(7) 0.0187(6) 0.0041(5) 0.0005(6) -0.0109(6)
C5 0.0276(7) 0.0210(6) 0.0184(6) 0.0011(5) 0.0055(5) -0.0044(5)
C6 0.0202(6) 0.0135(6) 0.0180(6) 0.0003(5) 0.0015(5) -0.0024(5)
C7 0.0177(6) 0.0232(6) 0.0131(6) 0.0035(5) 0.0043(5) 0.0019(5)
C8 0.0259(7) 0.0229(7) 0.0187(6) -0.0007(5) 0.0059(5) 0.0014(5)
C9 0.0275(7) 0.0307(7) 0.0228(7) -0.0006(6) 0.0083(5) 0.0082(6)
C10 0.0194(6) 0.0384(8) 0.0199(6) 0.0048(6) 0.0067(5) 0.0061(6)
C11 0.0194(6) 0.0304(7) 0.0144(6) 0.0038(5) 0.0031(5) -0.0014(5)
C12 0.0203(6) 0.0242(7) 0.0105(5) 0.0039(5) 0.0041(5) 0.0009(5)
C13 0.0183(6) 0.0214(6) 0.0164(6) 0.0009(5) 0.0058(5) -0.0041(5)
C14 0.0209(6) 0.0220(6) 0.0147(6) -0.0011(5) 0.0050(5) -0.0035(5)
C15 0.0188(6) 0.0207(6) 0.0212(6) 0.0000(5) 0.0052(5) -0.0042(5)
C16 0.0272(7) 0.0230(7) 0.0214(7) 0.0000(5) 0.0056(5) -0.0024(5)
C17 0.0333(8) 0.0242(7) 0.0293(7) 0.0048(6) 0.0049(6) 0.0019(6)
C18 0.0309(7) 0.0195(7) 0.0388(8) -0.0014(6) 0.0096(6) 0.0005(6)
C19 0.0283(7) 0.0267(7) 0.0282(7) -0.0077(6) 0.0081(6) -0.0032(6)
C20 0.0243(7) 0.0262(7) 0.0213(6) -0.0006(5) 0.0044(5) -0.0014(5)
C21 0.0203(6) 0.0194(6) 0.0162(6) -0.0003(5) 0.0031(5) 0.0012(5)
C22 0.0263(7) 0.0296(7) 0.0210(7) -0.0001(5) 0.0055(5) -0.0074(6)
C23 0.0267(7) 0.0358(8) 0.0254(7) -0.0072(6) 0.0016(6) -0.0091(6)
C24 0.0313(7) 0.0353(8) 0.0152(6) -0.0043(6) 0.0015(5) 0.0009(6)
C25 0.0373(8) 0.0293(7) 0.0181(6) 0.0009(5) 0.0095(6) -0.0031(6)
C26 0.0298(7) 0.0221(6) 0.0189(6) -0.0020(5) 0.0065(5) -0.0065(5)

loop_
_atom_type_symbol
_atom_type_description
_atom_type_scat_dispersion_real
_atom_type_scat_dispersion_imag
_atom_type_scat_source
C C 0.0033 0.0016 'International Tables Vol C Tables 4.2.6.8 and 6.1.1.4'
H H 0.0000 0.0000 'International Tables Vol C Tables 4.2.6.8 and 6.1.1.4'
N N 0.0061 0.0033 'International Tables Vol C Tables 4.2.6.8 and 6.1.1.4'

loop_
_geom_angle_atom_site_label_1
_geom_angle_atom_site_label_2
_geom_angle_atom_site_label_3
_geom_angle
N2 N1 C1 108.47(10)
N1 N2 N3 108.67(10)
N2 N3 C6 110.27(10)
N2 N3 C7 122.03(10)
C6 N3 C7 127.64(10)
N1 C1 C6 108.66(11)
N1 C1 C2 131.14(13)
C6 C1 C2 120.19(12)
C3 C2 C1 116.79(13)
C3 C2 H2 121.6
C1 C2 H2 121.6
C2 C3 C4 122.43(13)
C2 C3 H3 118.8
C4 C3 H3 118.8
C5 C4 C3 121.49(13)
C5 C4 H4 119.3
C3 C4 H4 119.3
C4 C5 C6 115.91(13)
C4 C5 H5 122.0
C6 C5 H5 122.0
N3 C6 C1 103.93(11)
N3 C6 C5 132.90(12)
C1 C6 C5 123.17(12)
C8 C7 C12 121.98(12)
C8 C7 N3 117.16(11)
C12 C7 N3 120.83(11)
C9 C8 C7 119.68(13)
C9 C8 H8 120.2
C7 C8 H8 120.2
C8 C9 C10 119.78(13)
C8 C9 H9 120.1
C10 C9 H9 120.1
C11 C10 C9 120.03(12)
C11 C10 H10 120.0
C9 C10 H10 120.0
C10 C11 C12 121.62(12)
C10 C11 H11 119.2
C12 C11 H11 119.2
C7 C12 C11 116.86(12)
C7 C12 C13 123.57(11)
C11 C12 C13 119.56(11)
C14 C13 C21 126.14(12)
C14 C13 C12 119.98(11)
C21 C13 C12 113.87(10)
C13 C14 C15 131.13(12)
C13 C14 H14 114.4
C15 C14 H14 114.4
C16 C15 C20 117.68(12)
C16 C15 C14 117.13(11)
C20 C15 C14 125.19(12)
C17 C16 C15 121.41(13)
C17 C16 H16 119.3
C15 C16 H16 119.3
C18 C17 C16 120.01(13)
C18 C17 H17 120.0
C16 C17 H17 120.0
C17 C18 C19 119.48(13)
C17 C18 H18 120.3
C19 C18 H18 120.3
C20 C19 C18 120.87(13)
C20 C19 H19 119.6
C18 C19 H19 119.6
C19 C20 C15 120.53(13)
C19 C20 H20 119.7
C15 C20 H20 119.7
C26 C21 C22 118.91(12)
C26 C21 C13 118.86(11)
C22 C21 C13 122.18(11)
C23 C22 C21 120.12(13)
C23 C22 H22 119.9
C21 C22 H22 119.9
C24 C23 C22 120.52(13)
C24 C23 H23 119.7
C22 C23 H23 119.7
C23 C24 C25 119.59(12)
C23 C24 H24 120.2
C25 C24 H24 120.2
C24 C25 C26 120.24(13)
C24 C25 H25 119.9
C26 C25 H25 119.9
C25 C26 C21 120.61(12)
C25 C26 H26 119.7
C21 C26 H26 119.7

loop_
_geom_bond_atom_site_label_1
_geom_bond_atom_site_label_2
_geom_bond_distance
N1 N2 1.3001(16)
N1 C1 1.3823(17)
N2 N3 1.3654(14)
N3 C6 1.3673(16)
N3 C7 1.4294(16)
C1 C6 1.3946(18)
C1 C2 1.4050(19)
C2 C3 1.373(2)
C2 H2 0.9300
C3 C4 1.411(2)
C3 H3 0.9300
C4 C5 1.377(2)
C4 H4 0.9300
C5 C6 1.3978(18)
C5 H5 0.9300
C7 C8 1.3886(18)
C7 C12 1.3993(18)
C8 C9 1.3847(19)
C8 H8 0.9300
C9 C10 1.389(2)
C9 H9 0.9300
C10 C11 1.385(2)
C10 H10 0.9300
C11 C12 1.4020(18)
C11 H11 0.9300
C12 C13 1.4944(18)
C13 C14 1.3422(18)
C13 C21 1.4931(17)
C14 C15 1.4707(18)
C14 H14 0.9300
C15 C16 1.4007(18)
C15 C20 1.4018(18)
C16 C17 1.385(2)
C16 H16 0.9300
C17 C18 1.382(2)
C17 H17 0.9300
C18 C19 1.384(2)
C18 H18 0.9300
C19 C20 1.384(2)
C19 H19 0.9300
C20 H20 0.9300
C21 C26 1.3907(18)
C21 C22 1.3913(19)
C22 C23 1.3911(19)
C22 H22 0.9300
C23 C24 1.381(2)
C23 H23 0.9300
C24 C25 1.382(2)
C24 H24 0.9300
C25 C26 1.3870(19)
C25 H25 0.9300
C26 H26 0.9300

loop_
_geom_torsion_atom_site_label_1
_geom_torsion_atom_site_label_2
_geom_torsion_atom_site_label_3
_geom_torsion_atom_site_label_4
_geom_torsion
C1 N1 N2 N3 0.54(13)
N1 N2 N3 C6 -0.11(13)
N1 N2 N3 C7 -177.26(11)
N2 N1 C1 C6 -0.78(14)
N2 N1 C1 C2 177.88(13)
N1 C1 C2 C3 -178.85(13)
C6 C1 C2 C3 -0.32(19)
C1 C2 C3 C4 -1.2(2)
C2 C3 C4 C5 1.8(2)
C3 C4 C5 C6 -0.9(2)
N2 N3 C6 C1 -0.36(13)
C7 N3 C6 C1 176.59(11)
N2 N3 C6 C5 -179.70(13)
C7 N3 C6 C5 -2.7(2)
N1 C1 C6 N3 0.68(13)
C2 C1 C6 N3 -178.15(12)
N1 C1 C6 C5 -179.90(11)
C2 C1 C6 C5 1.26(19)
C4 C5 C6 N3 178.59(13)
C4 C5 C6 C1 -0.64(19)
N2 N3 C7 C8 -121.77(13)
C6 N3 C7 C8 61.60(16)
N2 N3 C7 C12 60.21(16)
C6 N3 C7 C12 -116.42(14)
C12 C7 C8 C9 -1.13(19)
N3 C7 C8 C9 -179.13(11)
C7 C8 C9 C10 -0.7(2)
C8 C9 C10 C11 0.9(2)
C9 C10 C11 C12 0.54(19)
C8 C7 C12 C11 2.52(17)
N3 C7 C12 C11 -179.56(10)
C8 C7 C12 C13 -176.24(11)
N3 C7 C12 C13 1.68(18)
C10 C11 C12 C7 -2.21(18)
C10 C11 C12 C13 176.60(11)
C7 C12 C13 C14 58.31(17)
C11 C12 C13 C14 -120.41(13)
C7 C12 C13 C21 -122.76(13)
C11 C12 C13 C21 58.51(15)
C21 C13 C14 C15 0.2(2)
C12 C13 C14 C15 178.96(12)
C13 C14 C15 C16 -168.72(13)
C13 C14 C15 C20 11.5(2)
C20 C15 C16 C17 -1.7(2)
C14 C15 C16 C17 178.46(12)
C15 C16 C17 C18 1.3(2)
C16 C17 C18 C19 0.0(2)
C17 C18 C19 C20 -0.9(2)
C18 C19 C20 C15 0.4(2)
C16 C15 C20 C19 0.90(19)
C14 C15 C20 C19 -179.33(12)
C14 C13 C21 C26 -106.47(15)
C12 C13 C21 C26 74.68(15)
C14 C13 C21 C22 76.26(18)
C12 C13 C21 C22 -102.59(14)
C26 C21 C22 C23 1.4(2)
C13 C21 C22 C23 178.71(13)
C21 C22 C23 C24 -0.8(2)
C22 C23 C24 C25 -0.3(2)
C23 C24 C25 C26 0.8(2)
C24 C25 C26 C21 -0.1(2)
C22 C21 C26 C25 -1.0(2)
C13 C21 C26 C25 -178.31(13)
